data_4315374
loop_
_publ_author_name
'Sankaranarayana Pillai Sarish'
'Anukul Jana'
'Herbert W. Roesky'
'Thomas Schulz'
'Michael John'
'Dietmar Stalke'

_publ_contact_author 'Prof. Dr. Dietmar Stalke'
_publ_contact_author_email dstalke@chemie.uni-goettingen.de
_publ_section_title
;
 Heavier Alkaline Earth Metal Borohydride Complexes Stabilized by
 \b-Diketiminate Ligand
;
_journal_name_full 'Inorganic Chemistry'
_journal_page_first 3816
_journal_page_last 3820
_journal_paper_doi 10.1021/ic902338r
_journal_volume 49
_journal_year 2010
_chemical_formula_sum 'C45 H77 B N2 O Sr'
_chemical_formula_weight 760.52
_chemical_name_systematic
; 
 ? 
;
_space_group_IT_number 14
_symmetry_cell_setting monoclinic
_symmetry_space_group_name_Hall '-P 2ybc'
_symmetry_space_group_name_H-M 'P 1 21/c 1'
_atom_sites_solution_hydrogens geom
_atom_sites_solution_primary direct
_atom_sites_solution_secondary difmap
_audit_creation_method SHELXL-97
_cell_angle_alpha 90.00
_cell_angle_beta 100.014(3)
_cell_angle_gamma 90.00
_cell_formula_units_Z 4
_cell_length_a 20.721(4)
_cell_length_b 13.395(2)
_cell_length_c 16.093(3)
_cell_measurement_reflns_used 9991
_cell_measurement_temperature 100(2)
_cell_measurement_theta_max 24.98
_cell_measurement_theta_min 2.32
_cell_volume 4398.7(14)
_computing_cell_refinement 'SAINT V7.46A'
_computing_data_collection 'APEX2 v2.2-0'
_computing_data_reduction 'SAINT V7.46A'
_computing_molecular_graphics 'XP in SHELXTL ver. 6.10'
_computing_publication_material 'XP in SHELXTL ver. 6.10'
_computing_structure_refinement 'SHELXL in SHELXTL ver. 6.10'
_computing_structure_solution 'SHELXS in SHELXTL ver. 6.10'
_diffrn_ambient_temperature 100(2)
_diffrn_measured_fraction_theta_full 0.997
_diffrn_measured_fraction_theta_max 0.997
_diffrn_measurement_device_type 'Bruker Smart Apex II with D8-Goniometer'
_diffrn_measurement_method 'omega scans'
_diffrn_radiation_monochromator 'INCOATEC Helios mirror optics'
_diffrn_radiation_source 'INCOATEC Microsource'
_diffrn_radiation_type MoK\a
_diffrn_radiation_wavelength 0.71073
_diffrn_reflns_av_R_equivalents 0.0654
_diffrn_reflns_av_sigmaI/netI 0.0407
_diffrn_reflns_limit_h_max 24
_diffrn_reflns_limit_h_min -24
_diffrn_reflns_limit_k_max 15
_diffrn_reflns_limit_k_min 0
_diffrn_reflns_limit_l_max 19
_diffrn_reflns_limit_l_min 0
_diffrn_reflns_number 66750
_diffrn_reflns_theta_full 25.11
_diffrn_reflns_theta_max 25.11
_diffrn_reflns_theta_min 1.82
_exptl_absorpt_coefficient_mu 1.259
_exptl_absorpt_correction_T_max 0.4288
_exptl_absorpt_correction_T_min 0.3639
_exptl_absorpt_correction_type empirical
_exptl_absorpt_process_details SADABS-2008/1
_exptl_crystal_colour yellow
_exptl_crystal_density_diffrn 1.148
_exptl_crystal_density_method 'not measured'
_exptl_crystal_description block
_exptl_crystal_F_000 1648
_exptl_crystal_size_max 0.1
_exptl_crystal_size_mid 0.1
_exptl_crystal_size_min 0.1
_refine_diff_density_max 0.659
_refine_diff_density_min -0.488
_refine_diff_density_rms 0.056
_refine_ls_extinction_method none
_refine_ls_goodness_of_fit_ref 1.077
_refine_ls_hydrogen_treatment mixed
_refine_ls_matrix_type full
_refine_ls_number_parameters 471
_refine_ls_number_reflns 7808
_refine_ls_number_restraints 21
_refine_ls_restrained_S_all 1.085
_refine_ls_R_factor_all 0.0624
_refine_ls_R_factor_gt 0.0426
_refine_ls_shift/su_max 0.001
_refine_ls_shift/su_mean 0.000
_refine_ls_structure_factor_coef Fsqd
_refine_ls_weighting_details 'calc w=1/[\s^2^(Fo^2^)+(0.0549P)^2^+2.1344P] where P=(Fo^2^+2Fc^2^)/3'
_refine_ls_weighting_scheme calc
_refine_ls_wR_factor_gt 0.1022
_refine_ls_wR_factor_ref 0.1087
_reflns_number_gt 5906
_reflns_number_total 7808
_reflns_threshold_expression >2sigma(I)
_cod_data_source_file ic902338r_si_003.cif
_cod_data_source_block Srh
_cod_original_cell_volume 4398.7(13)
_cod_database_code 4315374

loop_
_symmetry_equiv_pos_as_xyz
'x, y, z'
'-x, y+1/2, -z+1/2'
'-x, -y, -z'
'x, -y-1/2, z-1/2'

loop_
_atom_site_label
_atom_site_type_symbol
_atom_site_fract_x
_atom_site_fract_y
_atom_site_fract_z
_atom_site_U_iso_or_equiv
_atom_site_adp_type
_atom_site_occupancy
_atom_site_symmetry_multiplicity
_atom_site_calc_flag
_atom_site_refinement_flags
_atom_site_disorder_assembly
_atom_site_disorder_group
H100 H 0.1518(13) 0.357(2) 0.1416(17) 0.029(8) Uiso 1 1 d . . .
Sr1 Sr 0.242895(13) 0.46087(2) 0.153389(17) 0.02780(9) Uani 1 1 d . . .
O1 O 0.18193(10) 0.52184(14) 0.01487(12) 0.0328(5) Uani 1 1 d . . .
N1 N 0.25302(11) 0.62798(18) 0.22156(15) 0.0295(6) Uani 1 1 d . . .
N2 N 0.35057(11) 0.53258(18) 0.13171(15) 0.0292(5) Uani 1 1 d . . .
B1 B 0.16717(17) 0.2741(3) 0.1743(2) 0.0311(8) Uani 1 1 d . . .
C1 C 0.26107(18) 0.8127(2) 0.2221(2) 0.0472(9) Uani 1 1 d . . .
H1A H 0.2318 0.8416 0.1737 0.071 Uiso 1 1 calc R . .
H1B H 0.2997 0.8554 0.2372 0.071 Uiso 1 1 calc R . .
H1C H 0.2379 0.8078 0.2701 0.071 Uiso 1 1 calc R . .
C2 C 0.28244(15) 0.7088(2) 0.19909(19) 0.0344(7) Uani 1 1 d . . .
C3 C 0.33419(14) 0.7074(2) 0.15280(19) 0.0344(7) Uani 1 1 d . . .
H3 H 0.3466 0.7708 0.1342 0.041 Uiso 1 1 calc R . .
C4 C 0.36991(14) 0.6262(2) 0.13027(18) 0.0320(7) Uani 1 1 d . . .
C5 C 0.43488(15) 0.6519(2) 0.1046(2) 0.0396(8) Uani 1 1 d . . .
H5A H 0.4707 0.6236 0.1456 0.059 Uiso 1 1 calc R . .
H5B H 0.4397 0.7247 0.1030 0.059 Uiso 1 1 calc R . .
H5C H 0.4362 0.6242 0.0486 0.059 Uiso 1 1 calc R . .
C6 C 0.39235(14) 0.4526(2) 0.11446(19) 0.0312(7) Uani 1 1 d . . .
C7 C 0.39551(14) 0.4241(2) 0.03114(19) 0.0335(7) Uani 1 1 d . . .
C8 C 0.42967(15) 0.3370(2) 0.0189(2) 0.0389(8) Uani 1 1 d . . .
H8 H 0.4319 0.3160 -0.0369 0.047 Uiso 1 1 calc R . .
C9 C 0.46009(16) 0.2813(3) 0.0860(2) 0.0446(9) Uani 1 1 d . . .
H9 H 0.4826 0.2219 0.0762 0.054 Uiso 1 1 calc R . .
C10 C 0.45816(17) 0.3108(2) 0.1670(2) 0.0440(8) Uani 1 1 d . . .
H10 H 0.4804 0.2724 0.2129 0.053 Uiso 1 1 calc R . .
C11 C 0.42405(15) 0.3962(2) 0.1831(2) 0.0372(7) Uani 1 1 d . . .
C12 C 0.42254(19) 0.4288(3) 0.2732(2) 0.0468(9) Uani 1 1 d U . .
H12 H 0.3814 0.4682 0.2719 0.056 Uiso 1 1 calc R . .
C13 C 0.4786(3) 0.4969(4) 0.3060(3) 0.1013(19) Uani 1 1 d U . .
H13A H 0.5200 0.4628 0.3038 0.152 Uiso 1 1 calc R . .
H13B H 0.4767 0.5153 0.3644 0.152 Uiso 1 1 calc R . .
H13C H 0.4756 0.5573 0.2711 0.152 Uiso 1 1 calc R . .
C14 C 0.42060(18) 0.3437(3) 0.3347(2) 0.0493(9) Uani 1 1 d U . .
H14A H 0.4628 0.3086 0.3437 0.074 Uiso 1 1 calc R . .
H14B H 0.3856 0.2971 0.3116 0.074 Uiso 1 1 calc R . .
H14C H 0.4122 0.3703 0.3885 0.074 Uiso 1 1 calc R . .
C15 C 0.36368(15) 0.4841(2) -0.0450(2) 0.0364(7) Uani 1 1 d . . .
H15 H 0.3477 0.5482 -0.0240 0.044 Uiso 1 1 calc R . .
C16 C 0.41186(17) 0.5097(3) -0.1036(2) 0.0441(8) Uani 1 1 d . . .
H16A H 0.4517 0.5385 -0.0706 0.066 Uiso 1 1 calc R . .
H16B H 0.3917 0.5582 -0.1459 0.066 Uiso 1 1 calc R . .
H16C H 0.4230 0.4490 -0.1320 0.066 Uiso 1 1 calc R . .
C17 C 0.30470(16) 0.4298(3) -0.0948(2) 0.0437(8) Uani 1 1 d . . .
H17A H 0.3185 0.3644 -0.1127 0.065 Uiso 1 1 calc R . .
H17B H 0.2864 0.4693 -0.1445 0.065 Uiso 1 1 calc R . .
H17C H 0.2713 0.4208 -0.0590 0.065 Uiso 1 1 calc R . .
C18 C 0.21203(15) 0.6332(2) 0.28424(19) 0.0313(7) Uani 1 1 d . . .
C19 C 0.24150(16) 0.6206(2) 0.3698(2) 0.0372(7) Uani 1 1 d . . .
C20 C 0.20078(17) 0.6142(3) 0.4293(2) 0.0434(8) Uani 1 1 d . . .
H20 H 0.2197 0.6072 0.4871 0.052 Uiso 1 1 calc R . .
C21 C 0.13354(17) 0.6178(3) 0.4067(2) 0.0438(8) Uani 1 1 d . . .
H21 H 0.1068 0.6126 0.4489 0.053 Uiso 1 1 calc R . .
C22 C 0.10505(16) 0.6287(2) 0.3241(2) 0.0381(8) Uani 1 1 d . . .
H22 H 0.0586 0.6308 0.3094 0.046 Uiso 1 1 calc R . .
C23 C 0.14339(15) 0.6369(2) 0.26078(19) 0.0322(7) Uani 1 1 d . . .
C24 C 0.10999(15) 0.6531(2) 0.1701(2) 0.0374(7) Uani 1 1 d . . .
H24 H 0.1442 0.6466 0.1336 0.045 Uiso 1 1 calc R . .
C25 C 0.0818(2) 0.7588(3) 0.1584(3) 0.0584(10) Uani 1 1 d . . .
H25A H 0.0668 0.7716 0.0982 0.088 Uiso 1 1 calc R . .
H25B H 0.1158 0.8073 0.1809 0.088 Uiso 1 1 calc R . .
H25C H 0.0448 0.7651 0.1885 0.088 Uiso 1 1 calc R . .
C26 C 0.05678(17) 0.5776(3) 0.1398(2) 0.0464(9) Uani 1 1 d . . .
H26A H 0.0752 0.5101 0.1463 0.070 Uiso 1 1 calc R . .
H26B H 0.0390 0.5899 0.0802 0.070 Uiso 1 1 calc R . .
H26C H 0.0217 0.5840 0.1732 0.070 Uiso 1 1 calc R . .
C27 C 0.31479(17) 0.6138(3) 0.3956(2) 0.0525(10) Uani 1 1 d . . .
H27 H 0.3327 0.5895 0.3454 0.063 Uiso 1 1 calc R . .
C28 C 0.34536(18) 0.7147(3) 0.4192(3) 0.0608(11) Uani 1 1 d . . .
H28A H 0.3274 0.7423 0.4668 0.091 Uiso 1 1 calc R . .
H28B H 0.3355 0.7600 0.3708 0.091 Uiso 1 1 calc R . .
H28C H 0.3929 0.7073 0.4353 0.091 Uiso 1 1 calc R . .
C29 C 0.3366(2) 0.5400(3) 0.4671(3) 0.0680(12) Uani 1 1 d . . .
H29A H 0.3841 0.5298 0.4738 0.102 Uiso 1 1 calc R . .
H29B H 0.3141 0.4761 0.4538 0.102 Uiso 1 1 calc R . .
H29C H 0.3256 0.5666 0.5197 0.102 Uiso 1 1 calc R . .
C30 C 0.19761(16) 0.6163(2) -0.02199(19) 0.0373(7) Uani 1 1 d . . .
H30A H 0.2454 0.6225 -0.0206 0.045 Uiso 1 1 calc R . .
H30B H 0.1826 0.6735 0.0087 0.045 Uiso 1 1 calc R . .
C31 C 0.16119(19) 0.6121(3) -0.1115(2) 0.0541(10) Uani 1 1 d . . .
H31A H 0.1494 0.6800 -0.1333 0.065 Uiso 1 1 calc R . .
H31B H 0.1881 0.5793 -0.1489 0.065 Uiso 1 1 calc R . .
C32 C 0.10186(18) 0.5530(3) -0.1065(2) 0.0491(9) Uani 1 1 d . . .
H32A H 0.0839 0.5219 -0.1615 0.059 Uiso 1 1 calc R . .
H32B H 0.0675 0.5945 -0.0879 0.059 Uiso 1 1 calc R . .
C33 C 0.12764(15) 0.4751(2) -0.0412(2) 0.0381(8) Uani 1 1 d . . .
H33A H 0.0930 0.4546 -0.0094 0.046 Uiso 1 1 calc R . .
H33B H 0.1429 0.4154 -0.0685 0.046 Uiso 1 1 calc R . .
C34 C 0.16868(15) 0.2889(2) 0.27603(19) 0.0349(7) Uani 1 1 d . . .
H34 H 0.1737 0.2208 0.3018 0.042 Uiso 1 1 calc R . .
C35 C 0.10405(16) 0.3314(3) 0.29567(19) 0.0398(8) Uani 1 1 d . . .
H35A H 0.0980 0.3993 0.2714 0.048 Uiso 1 1 calc R . .
H35B H 0.0676 0.2896 0.2667 0.048 Uiso 1 1 calc R . .
C36 C 0.09882(17) 0.3374(3) 0.3888(2) 0.0428(8) Uani 1 1 d . . .
H36A H 0.1070 0.2713 0.4147 0.064 Uiso 1 1 calc R . .
H36B H 0.0548 0.3598 0.3944 0.064 Uiso 1 1 calc R . .
H36C H 0.1313 0.3848 0.4173 0.064 Uiso 1 1 calc R . .
C37 C 0.22601(17) 0.3522(3) 0.32237(19) 0.0422(8) Uani 1 1 d . . .
H37A H 0.2186 0.4226 0.3071 0.063 Uiso 1 1 calc R . .
H37B H 0.2670 0.3298 0.3060 0.063 Uiso 1 1 calc R . .
H37C H 0.2289 0.3443 0.3834 0.063 Uiso 1 1 calc R . .
C38 C 0.10939(15) 0.1972(2) 0.12669(19) 0.0344(7) Uani 1 1 d . . .
H38 H 0.1274 0.1670 0.0787 0.041 Uiso 1 1 calc R . .
C39 C 0.09369(16) 0.1089(2) 0.1807(2) 0.0400(8) Uani 1 1 d . . .
H39A H 0.1351 0.0834 0.2140 0.048 Uiso 1 1 calc R . .
H39B H 0.0661 0.1330 0.2210 0.048 Uiso 1 1 calc R . .
C40 C 0.05845(19) 0.0233(3) 0.1295(3) 0.0539(10) Uani 1 1 d . . .
H40A H 0.0192 0.0489 0.0928 0.081 Uiso 1 1 calc R . .
H40B H 0.0457 -0.0269 0.1679 0.081 Uiso 1 1 calc R . .
H40C H 0.0878 -0.0071 0.0950 0.081 Uiso 1 1 calc R . .
C41 C 0.04585(15) 0.2504(2) 0.0864(2) 0.0388(8) Uani 1 1 d . . .
H41A H 0.0153 0.2017 0.0559 0.058 Uiso 1 1 calc R . .
H41B H 0.0559 0.3016 0.0471 0.058 Uiso 1 1 calc R . .
H41C H 0.0258 0.2819 0.1307 0.058 Uiso 1 1 calc R . .
C42 C 0.24022(15) 0.2421(2) 0.15172(18) 0.0304(6) Uani 1 1 d . . .
H42 H 0.2737 0.2870 0.1850 0.036 Uiso 1 1 calc R . .
C43 C 0.25885(16) 0.1345(2) 0.1783(2) 0.0382(8) Uani 1 1 d . . .
H43A H 0.2513 0.1247 0.2368 0.046 Uiso 1 1 calc R . .
H43B H 0.2291 0.0886 0.1416 0.046 Uiso 1 1 calc R . .
C44 C 0.32947(17) 0.1052(3) 0.1743(2) 0.0473(9) Uani 1 1 d . . .
H44A H 0.3380 0.1156 0.1169 0.071 Uiso 1 1 calc R . .
H44B H 0.3362 0.0347 0.1897 0.071 Uiso 1 1 calc R . .
H44C H 0.3595 0.1464 0.2138 0.071 Uiso 1 1 calc R . .
C45 C 0.24513(15) 0.2550(2) 0.05819(19) 0.0355(7) Uani 1 1 d . . .
H45A H 0.2909 0.2481 0.0511 0.053 Uiso 1 1 calc R . .
H45B H 0.2290 0.3214 0.0391 0.053 Uiso 1 1 calc R . .
H45C H 0.2185 0.2039 0.0247 0.053 Uiso 1 1 calc R . .

loop_
_atom_site_aniso_label
_atom_site_aniso_U_11
_atom_site_aniso_U_22
_atom_site_aniso_U_33
_atom_site_aniso_U_23
_atom_site_aniso_U_13
_atom_site_aniso_U_12
Sr1 0.02868(15) 0.02801(15) 0.02853(15) -0.00072(13) 0.01006(10) -0.00167(13)
O1 0.0358(11) 0.0305(12) 0.0315(11) 0.0046(9) 0.0044(9) -0.0060(9)
N1 0.0274(13) 0.0324(14) 0.0310(13) -0.0073(11) 0.0117(10) 0.0010(11)
N2 0.0280(13) 0.0293(14) 0.0326(13) -0.0048(11) 0.0112(10) 0.0002(11)
B1 0.0342(19) 0.0298(19) 0.0310(19) 0.0016(15) 0.0101(15) -0.0005(15)
C1 0.058(2) 0.0317(18) 0.057(2) -0.0096(16) 0.0238(18) 0.0017(16)
C2 0.0343(17) 0.0338(18) 0.0360(17) -0.0066(14) 0.0091(14) 0.0032(14)
C3 0.0345(17) 0.0323(17) 0.0391(18) -0.0031(14) 0.0137(14) -0.0041(14)
C4 0.0318(16) 0.0356(18) 0.0295(16) -0.0030(13) 0.0081(13) -0.0038(14)
C5 0.0338(18) 0.0383(19) 0.049(2) -0.0058(15) 0.0142(15) -0.0054(15)
C6 0.0248(15) 0.0332(17) 0.0383(17) -0.0030(14) 0.0129(12) -0.0041(13)
C7 0.0278(16) 0.0349(17) 0.0405(18) -0.0070(14) 0.0133(14) -0.0035(13)
C8 0.0342(18) 0.0399(19) 0.047(2) -0.0085(16) 0.0192(15) -0.0023(15)
C9 0.040(2) 0.0387(19) 0.060(2) -0.0044(17) 0.0247(17) 0.0047(16)
C10 0.046(2) 0.0387(19) 0.050(2) 0.0070(16) 0.0162(16) 0.0076(16)
C11 0.0343(17) 0.0374(18) 0.0430(19) 0.0005(15) 0.0153(14) 0.0010(14)
C12 0.062(2) 0.043(2) 0.0378(19) 0.0064(15) 0.0141(17) 0.0112(17)
C13 0.149(5) 0.107(4) 0.050(3) -0.006(3) 0.020(3) -0.063(3)
C14 0.047(2) 0.058(2) 0.045(2) 0.0086(17) 0.0131(17) 0.0096(18)
C15 0.0351(17) 0.038(2) 0.0377(18) -0.0052(14) 0.0121(14) 0.0005(14)
C16 0.0414(19) 0.053(2) 0.0402(19) -0.0041(16) 0.0147(15) -0.0002(16)
C17 0.0368(18) 0.054(2) 0.0412(19) -0.0061(16) 0.0100(15) -0.0014(16)
C18 0.0353(17) 0.0254(16) 0.0353(17) -0.0073(13) 0.0120(14) 0.0034(13)
C19 0.0399(18) 0.0381(18) 0.0349(17) -0.0112(14) 0.0103(14) 0.0058(15)
C20 0.052(2) 0.047(2) 0.0318(17) -0.0064(15) 0.0089(15) 0.0079(17)
C21 0.045(2) 0.051(2) 0.0406(19) -0.0045(16) 0.0220(16) -0.0026(17)
C22 0.0331(17) 0.048(2) 0.0362(18) -0.0037(15) 0.0131(14) -0.0012(15)
C23 0.0353(17) 0.0282(16) 0.0356(17) -0.0008(13) 0.0131(14) 0.0014(13)
C24 0.0329(17) 0.0422(19) 0.0391(18) 0.0015(15) 0.0119(14) 0.0029(15)
C25 0.058(2) 0.051(2) 0.062(3) 0.0079(19) -0.001(2) 0.0088(19)
C26 0.047(2) 0.051(2) 0.042(2) -0.0028(16) 0.0069(16) -0.0014(17)
C27 0.044(2) 0.076(3) 0.0374(19) -0.0189(19) 0.0071(16) 0.0143(19)
C28 0.040(2) 0.084(3) 0.058(2) -0.001(2) 0.0064(18) -0.008(2)
C29 0.060(3) 0.064(3) 0.071(3) -0.015(2) -0.012(2) 0.013(2)
C30 0.0455(19) 0.0293(17) 0.0384(18) 0.0085(14) 0.0116(15) -0.0054(14)
C31 0.068(3) 0.046(2) 0.049(2) 0.0127(18) 0.0149(19) -0.0023(19)
C32 0.055(2) 0.046(2) 0.044(2) 0.0063(16) -0.0003(17) -0.0035(17)
C33 0.0362(18) 0.039(2) 0.0383(18) 0.0047(15) 0.0043(14) -0.0082(14)
C34 0.0400(18) 0.0325(17) 0.0334(17) 0.0006(14) 0.0094(14) -0.0019(14)
C35 0.046(2) 0.0431(19) 0.0330(18) 0.0007(15) 0.0133(15) 0.0046(16)
C36 0.047(2) 0.047(2) 0.0362(19) 0.0002(15) 0.0124(15) 0.0061(16)
C37 0.052(2) 0.047(2) 0.0292(17) 0.0014(15) 0.0101(15) -0.0045(17)
C38 0.0384(18) 0.0361(18) 0.0313(17) -0.0008(14) 0.0132(14) -0.0054(14)
C39 0.0411(19) 0.0344(18) 0.047(2) 0.0016(15) 0.0161(15) -0.0041(15)
C40 0.057(2) 0.035(2) 0.072(3) -0.0043(18) 0.016(2) -0.0081(17)
C41 0.0378(18) 0.0429(19) 0.0353(18) 0.0023(15) 0.0055(14) -0.0051(15)
C42 0.0349(16) 0.0308(16) 0.0253(15) 0.0008(13) 0.0049(12) -0.0009(14)
C43 0.0445(19) 0.0334(18) 0.0386(18) 0.0020(14) 0.0123(14) 0.0029(14)
C44 0.050(2) 0.040(2) 0.053(2) 0.0027(17) 0.0116(17) 0.0050(17)
C45 0.0345(17) 0.0405(18) 0.0341(17) -0.0016(14) 0.0130(14) -0.0015(14)

loop_
_atom_type_symbol
_atom_type_description
_atom_type_scat_dispersion_real
_atom_type_scat_dispersion_imag
_atom_type_scat_source
C C 0.0033 0.0016 'International Tables Vol C Tables 4.2.6.8 and 6.1.1.4'
H H 0.0000 0.0000 'International Tables Vol C Tables 4.2.6.8 and 6.1.1.4'
N N 0.0061 0.0033 'International Tables Vol C Tables 4.2.6.8 and 6.1.1.4'
Sr Sr -1.5307 3.2498 'International Tables Vol C Tables 4.2.6.8 and 6.1.1.4'
O O 0.0106 0.0060 'International Tables Vol C Tables 4.2.6.8 and 6.1.1.4'
B B 0.0013 0.0007 'International Tables Vol C Tables 4.2.6.8 and 6.1.1.4'

loop_
_geom_angle_atom_site_label_1
_geom_angle_atom_site_label_2
_geom_angle_atom_site_label_3
_geom_angle
_geom_angle_site_symmetry_1
_geom_angle_site_symmetry_3
_geom_angle_publ_flag
N1 Sr1 O1 95.17(7) . . ?
N1 Sr1 N2 73.00(7) . . ?
O1 Sr1 N2 94.28(7) . . ?
N1 Sr1 B1 134.97(8) . . ?
O1 Sr1 B1 100.31(8) . . ?
N2 Sr1 B1 146.01(9) . . ?
C33 O1 C30 108.9(2) . . ?
C33 O1 Sr1 128.93(16) . . ?
C30 O1 Sr1 122.16(17) . . ?
C2 N1 C18 120.8(2) . . ?
C2 N1 Sr1 128.58(18) . . ?
C18 N1 Sr1 109.94(17) . . ?
C4 N2 C6 120.8(2) . . ?
C4 N2 Sr1 130.35(19) . . ?
C6 N2 Sr1 108.78(17) . . ?
C34 B1 C38 114.9(2) . . ?
C34 B1 C42 112.7(3) . . ?
C38 B1 C42 110.4(2) . . ?
C34 B1 Sr1 95.19(18) . . ?
C38 B1 Sr1 144.4(2) . . ?
C42 B1 Sr1 71.29(15) . . ?
N1 C2 C3 124.3(3) . . ?
N1 C2 C1 120.9(3) . . ?
C3 C2 C1 114.8(3) . . ?
C4 C3 C2 129.2(3) . . ?
N2 C4 C3 124.0(3) . . ?
N2 C4 C5 120.6(3) . . ?
C3 C4 C5 115.4(3) . . ?
C11 C6 C7 120.7(3) . . ?
C11 C6 N2 117.7(3) . . ?
C7 C6 N2 121.1(3) . . ?
C8 C7 C6 118.1(3) . . ?
C8 C7 C15 119.2(3) . . ?
C6 C7 C15 122.7(3) . . ?
C9 C8 C7 121.2(3) . . ?
C10 C9 C8 120.5(3) . . ?
C9 C10 C11 120.9(3) . . ?
C10 C11 C6 118.6(3) . . ?
C10 C11 C12 120.6(3) . . ?
C6 C11 C12 120.8(3) . . ?
C13 C12 C14 109.6(3) . . ?
C13 C12 C11 111.6(3) . . ?
C14 C12 C11 114.5(3) . . ?
C7 C15 C17 111.6(3) . . ?
C7 C15 C16 112.3(3) . . ?
C17 C15 C16 109.5(3) . . ?
C23 C18 C19 120.7(3) . . ?
C23 C18 N1 120.6(3) . . ?
C19 C18 N1 118.1(3) . . ?
C20 C19 C18 117.9(3) . . ?
C20 C19 C27 120.8(3) . . ?
C18 C19 C27 121.3(3) . . ?
C21 C20 C19 121.7(3) . . ?
C22 C21 C20 120.4(3) . . ?
C21 C22 C23 120.8(3) . . ?
C22 C23 C18 118.5(3) . . ?
C22 C23 C24 119.3(3) . . ?
C18 C23 C24 122.2(3) . . ?
C26 C24 C23 113.5(3) . . ?
C26 C24 C25 109.7(3) . . ?
C23 C24 C25 110.6(3) . . ?
C19 C27 C28 111.9(3) . . ?
C19 C27 C29 113.5(3) . . ?
C28 C27 C29 109.5(3) . . ?
O1 C30 C31 104.3(3) . . ?
C32 C31 C30 104.5(3) . . ?
C31 C32 C33 102.2(3) . . ?
O1 C33 C32 106.0(2) . . ?
C35 C34 C37 108.8(3) . . ?
C35 C34 B1 112.5(3) . . ?
C37 C34 B1 115.3(2) . . ?
C36 C35 C34 115.8(3) . . ?
C39 C38 C41 110.2(3) . . ?
C39 C38 B1 115.0(3) . . ?
C41 C38 B1 113.7(3) . . ?
C40 C39 C38 113.7(3) . . ?
C43 C42 C45 108.9(2) . . ?
C43 C42 B1 111.9(2) . . ?
C45 C42 B1 113.6(2) . . ?
C44 C43 C42 115.3(3) . . ?

loop_
_geom_bond_atom_site_label_1
_geom_bond_atom_site_label_2
_geom_bond_distance
_geom_bond_site_symmetry_2
_geom_bond_publ_flag
Sr1 N1 2.486(2) . ?
Sr1 O1 2.501(2) . ?
Sr1 N2 2.509(2) . ?
Sr1 B1 3.003(3) . ?
O1 C33 1.456(4) . ?
O1 C30 1.458(3) . ?
N1 C2 1.323(4) . ?
N1 C18 1.429(4) . ?
N2 C4 1.318(4) . ?
N2 C6 1.435(4) . ?
B1 C34 1.645(4) . ?
B1 C38 1.661(5) . ?
B1 C42 1.672(4) . ?
C1 C2 1.526(4) . ?
C2 C3 1.408(4) . ?
C3 C4 1.399(4) . ?
C4 C5 1.515(4) . ?
C6 C11 1.403(4) . ?
C6 C7 1.407(4) . ?
C7 C8 1.396(4) . ?
C7 C15 1.517(5) . ?
C8 C9 1.373(5) . ?
C9 C10 1.369(5) . ?
C10 C11 1.393(4) . ?
C11 C12 1.520(4) . ?
C12 C13 1.499(6) . ?
C12 C14 1.515(5) . ?
C15 C17 1.524(4) . ?
C15 C16 1.527(4) . ?
C18 C23 1.407(4) . ?
C18 C19 1.416(4) . ?
C19 C20 1.384(4) . ?
C19 C27 1.506(5) . ?
C20 C21 1.378(5) . ?
C21 C22 1.365(5) . ?
C22 C23 1.401(4) . ?
C23 C24 1.517(4) . ?
C24 C26 1.513(5) . ?
C24 C25 1.530(5) . ?
C27 C28 1.513(5) . ?
C27 C29 1.525(6) . ?
C30 C31 1.507(5) . ?
C31 C32 1.477(5) . ?
C32 C33 1.511(4) . ?
C34 C35 1.538(4) . ?
C34 C37 1.542(4) . ?
C35 C36 1.524(4) . ?
C38 C39 1.536(4) . ?
C38 C41 1.538(4) . ?
C39 C40 1.522(5) . ?
C42 C43 1.533(4) . ?
C42 C45 1.536(4) . ?
C43 C44 1.527(4) . ?

loop_
_geom_torsion_atom_site_label_1
_geom_torsion_atom_site_label_2
_geom_torsion_atom_site_label_3
_geom_torsion_atom_site_label_4
_geom_torsion
_geom_torsion_site_symmetry_1
_geom_torsion_site_symmetry_2
_geom_torsion_site_symmetry_3
_geom_torsion_site_symmetry_4
_geom_torsion_publ_flag
N1 Sr1 O1 C33 -140.9(2) . . . . ?
N2 Sr1 O1 C33 145.8(2) . . . . ?
B1 Sr1 O1 C33 -3.4(2) . . . . ?
N1 Sr1 O1 C30 38.7(2) . . . . ?
N2 Sr1 O1 C30 -34.6(2) . . . . ?
B1 Sr1 O1 C30 176.3(2) . . . . ?
O1 Sr1 N1 C2 -60.6(3) . . . . ?
N2 Sr1 N1 C2 32.3(2) . . . . ?
B1 Sr1 N1 C2 -170.8(2) . . . . ?
O1 Sr1 N1 C18 109.48(19) . . . . ?
N2 Sr1 N1 C18 -157.6(2) . . . . ?
B1 Sr1 N1 C18 -0.7(2) . . . . ?
N1 Sr1 N2 C4 -24.6(2) . . . . ?
O1 Sr1 N2 C4 69.5(3) . . . . ?
B1 Sr1 N2 C4 -174.9(2) . . . . ?
N1 Sr1 N2 C6 158.90(19) . . . . ?
O1 Sr1 N2 C6 -106.98(18) . . . . ?
B1 Sr1 N2 C6 8.6(3) . . . . ?
N1 Sr1 B1 C34 -31.9(2) . . . . ?
O1 Sr1 B1 C34 -140.05(17) . . . . ?
N2 Sr1 B1 C34 106.0(2) . . . . ?
N1 Sr1 B1 C38 116.8(3) . . . . ?
O1 Sr1 B1 C38 8.6(4) . . . . ?
N2 Sr1 B1 C38 -105.3(4) . . . . ?
N1 Sr1 B1 C42 -144.14(15) . . . . ?
O1 Sr1 B1 C42 107.73(15) . . . . ?
N2 Sr1 B1 C42 -6.2(2) . . . . ?
C18 N1 C2 C3 165.3(3) . . . . ?
Sr1 N1 C2 C3 -25.5(4) . . . . ?
C18 N1 C2 C1 -15.2(4) . . . . ?
Sr1 N1 C2 C1 154.0(2) . . . . ?
N1 C2 C3 C4 -8.5(5) . . . . ?
C1 C2 C3 C4 172.0(3) . . . . ?
C6 N2 C4 C3 -174.8(3) . . . . ?
Sr1 N2 C4 C3 9.1(4) . . . . ?
C6 N2 C4 C5 4.1(4) . . . . ?
Sr1 N2 C4 C5 -172.0(2) . . . . ?
C2 C3 C4 N2 17.2(5) . . . . ?
C2 C3 C4 C5 -161.8(3) . . . . ?
C4 N2 C6 C11 104.1(3) . . . . ?
Sr1 N2 C6 C11 -79.0(3) . . . . ?
C4 N2 C6 C7 -83.2(4) . . . . ?
Sr1 N2 C6 C7 93.7(3) . . . . ?
C11 C6 C7 C8 1.5(4) . . . . ?
N2 C6 C7 C8 -171.0(3) . . . . ?
C11 C6 C7 C15 -178.3(3) . . . . ?
N2 C6 C7 C15 9.2(4) . . . . ?
C6 C7 C8 C9 -0.8(4) . . . . ?
C15 C7 C8 C9 179.0(3) . . . . ?
C7 C8 C9 C10 -0.7(5) . . . . ?
C8 C9 C10 C11 1.6(5) . . . . ?
C9 C10 C11 C6 -0.9(5) . . . . ?
C9 C10 C11 C12 -179.6(3) . . . . ?
C7 C6 C11 C10 -0.7(4) . . . . ?
N2 C6 C11 C10 172.1(3) . . . . ?
C7 C6 C11 C12 178.0(3) . . . . ?
N2 C6 C11 C12 -9.3(4) . . . . ?
C10 C11 C12 C13 89.4(4) . . . . ?
C6 C11 C12 C13 -89.2(4) . . . . ?
C10 C11 C12 C14 -35.8(5) . . . . ?
C6 C11 C12 C14 145.6(3) . . . . ?
C8 C7 C15 C17 70.4(3) . . . . ?
C6 C7 C15 C17 -109.8(3) . . . . ?
C8 C7 C15 C16 -52.9(4) . . . . ?
C6 C7 C15 C16 126.8(3) . . . . ?
C2 N1 C18 C23 100.1(3) . . . . ?
Sr1 N1 C18 C23 -70.9(3) . . . . ?
C2 N1 C18 C19 -88.6(4) . . . . ?
Sr1 N1 C18 C19 100.4(3) . . . . ?
C23 C18 C19 C20 -1.4(5) . . . . ?
N1 C18 C19 C20 -172.7(3) . . . . ?
C23 C18 C19 C27 178.4(3) . . . . ?
N1 C18 C19 C27 7.1(5) . . . . ?
C18 C19 C20 C21 1.4(5) . . . . ?
C27 C19 C20 C21 -178.4(3) . . . . ?
C19 C20 C21 C22 -0.6(5) . . . . ?
C20 C21 C22 C23 -0.2(5) . . . . ?
C21 C22 C23 C18 0.2(5) . . . . ?
C21 C22 C23 C24 -177.5(3) . . . . ?
C19 C18 C23 C22 0.7(4) . . . . ?
N1 C18 C23 C22 171.7(3) . . . . ?
C19 C18 C23 C24 178.3(3) . . . . ?
N1 C18 C23 C24 -10.6(4) . . . . ?
C22 C23 C24 C26 -52.6(4) . . . . ?
C18 C23 C24 C26 129.8(3) . . . . ?
C22 C23 C24 C25 71.3(4) . . . . ?
C18 C23 C24 C25 -106.4(3) . . . . ?
C20 C19 C27 C28 -87.7(4) . . . . ?
C18 C19 C27 C28 92.5(4) . . . . ?
C20 C19 C27 C29 36.8(5) . . . . ?
C18 C19 C27 C29 -142.9(3) . . . . ?
C33 O1 C30 C31 -13.0(3) . . . . ?
Sr1 O1 C30 C31 167.3(2) . . . . ?
O1 C30 C31 C32 31.9(4) . . . . ?
C30 C31 C32 C33 -37.5(4) . . . . ?
C30 O1 C33 C32 -10.3(3) . . . . ?
Sr1 O1 C33 C32 169.4(2) . . . . ?
C31 C32 C33 O1 29.6(4) . . . . ?
C38 B1 C34 C35 -59.8(4) . . . . ?
C42 B1 C34 C35 172.6(3) . . . . ?
Sr1 B1 C34 C35 100.7(2) . . . . ?
C38 B1 C34 C37 174.5(3) . . . . ?
C42 B1 C34 C37 46.9(4) . . . . ?
Sr1 B1 C34 C37 -25.0(3) . . . . ?
C37 C34 C35 C36 -57.0(4) . . . . ?
B1 C34 C35 C36 173.9(3) . . . . ?
C34 B1 C38 C39 -34.3(4) . . . . ?
C42 B1 C38 C39 94.5(3) . . . . ?
Sr1 B1 C38 C39 -179.4(3) . . . . ?
C34 B1 C38 C41 94.2(3) . . . . ?
C42 B1 C38 C41 -137.1(3) . . . . ?
Sr1 B1 C38 C41 -51.0(4) . . . . ?
C41 C38 C39 C40 68.6(4) . . . . ?
B1 C38 C39 C40 -161.2(3) . . . . ?
C34 B1 C42 C43 71.7(3) . . . . ?
C38 B1 C42 C43 -58.3(3) . . . . ?
Sr1 B1 C42 C43 159.5(2) . . . . ?
C34 B1 C42 C45 -164.5(3) . . . . ?
C38 B1 C42 C45 65.6(3) . . . . ?
Sr1 B1 C42 C45 -76.6(2) . . . . ?
C45 C42 C43 C44 63.8(4) . . . . ?
B1 C42 C43 C44 -169.7(3) . . . . ?
